data_1507635
loop_
_publ_author_name
'Sacher, Joshua R.'
'Weinreb, Steven M.'

_publ_section_title
;
 Construction of the Azocane (Azacyclooctane) Moiety of the Lycopodium
 Alkaloid Lycopladine H via an Intramolecular Hydroaminomethylation
 Strategy.
;
_journal_issue 8
_journal_name_full 'Organic letters'
_journal_page_first 2172
_journal_page_last 2175
_journal_paper_doi 10.1021/ol3007277
_journal_volume 14
_journal_year 2012
_chemical_formula_moiety 'C11 H13 Br N O5'
_chemical_formula_sum 'C11 H13 Br N O5'
_chemical_formula_weight 319.13
_chemical_name_systematic
; 
 ? 
;
_space_group_IT_number 14
_symmetry_cell_setting monoclinic
_symmetry_space_group_name_Hall '-P 2ybc'
_symmetry_space_group_name_H-M 'P 1 21/c 1'
_atom_sites_solution_hydrogens geom
_atom_sites_solution_primary direct
_atom_sites_solution_secondary difmap
_audit_creation_method SHELXL-97
_cell_angle_alpha 90.00
_cell_angle_beta 96.024(6)
_cell_angle_gamma 90.00
_cell_formula_units_Z 8
_cell_length_a 8.818(3)
_cell_length_b 12.852(4)
_cell_length_c 23.452(7)
_cell_measurement_reflns_used 5356
_cell_measurement_temperature 298(2)
_cell_measurement_theta_max 24.384
_cell_measurement_theta_min 2.322
_cell_volume 2643.1(15)
_computing_cell_refinement 'Bruker SMART'
_computing_data_collection 'Bruker SMART'
_computing_data_reduction 'Bruker SAINT'
_computing_molecular_graphics 'Bruker SHELXTL'
_computing_publication_material 'Bruker SHELXTL'
_computing_structure_refinement 'SHELXL-97 (Sheldrick, 1997)'
_computing_structure_solution 'SHELXS-97 (Sheldrick, 1990)'
_diffrn_ambient_temperature 298(2)
_diffrn_measured_fraction_theta_full 0.991
_diffrn_measured_fraction_theta_max 0.991
_diffrn_measurement_device_type 'CCD area detector'
_diffrn_measurement_method 'phi and omega scans'
_diffrn_radiation_monochromator graphite
_diffrn_radiation_source 'fine-focus sealed tube'
_diffrn_radiation_type MoK\a
_diffrn_radiation_wavelength 0.71073
_diffrn_reflns_av_R_equivalents 0.0253
_diffrn_reflns_av_sigmaI/netI 0.0319
_diffrn_reflns_limit_h_max 11
_diffrn_reflns_limit_h_min -10
_diffrn_reflns_limit_k_max 17
_diffrn_reflns_limit_k_min -17
_diffrn_reflns_limit_l_max 21
_diffrn_reflns_limit_l_min -31
_diffrn_reflns_number 21104
_diffrn_reflns_theta_full 28.32
_diffrn_reflns_theta_max 28.32
_diffrn_reflns_theta_min 1.81
_exptl_absorpt_coefficient_mu 3.122
_exptl_absorpt_correction_T_max 0.5740
_exptl_absorpt_correction_T_min 0.4751
_exptl_absorpt_correction_type multi-scan
_exptl_absorpt_process_details SADABS
_exptl_crystal_colour colorless
_exptl_crystal_density_diffrn 1.604
_exptl_crystal_density_method 'not measured'
_exptl_crystal_description block
_exptl_crystal_F_000 1288
_exptl_crystal_size_max 0.28
_exptl_crystal_size_mid 0.27
_exptl_crystal_size_min 0.20
_refine_diff_density_max 0.759
_refine_diff_density_min -0.371
_refine_diff_density_rms 0.083
_refine_ls_extinction_method none
_refine_ls_goodness_of_fit_ref 1.030
_refine_ls_hydrogen_treatment noref
_refine_ls_matrix_type full
_refine_ls_number_parameters 331
_refine_ls_number_reflns 6535
_refine_ls_number_restraints 0
_refine_ls_restrained_S_all 1.030
_refine_ls_R_factor_all 0.0676
_refine_ls_R_factor_gt 0.0447
_refine_ls_shift/su_max 0.008
_refine_ls_shift/su_mean 0.001
_refine_ls_structure_factor_coef Fsqd
_refine_ls_weighting_details 'calc w=1/[\s^2^(Fo^2^)+(0.0768P)^2^+1.0928P] where P=(Fo^2^+2Fc^2^)/3'
_refine_ls_weighting_scheme calc
_refine_ls_wR_factor_gt 0.1233
_refine_ls_wR_factor_ref 0.1356
_reflns_number_gt 4670
_reflns_number_total 6535
_reflns_threshold_expression >2sigma(I)
_cod_data_source_file ol3007277_si_002.cif
_cod_data_source_block jrs5s
_cod_depositor_comments
;
The following automatic conversions were performed:

'_symmetry_cell_setting' value 'Monoclinic' changed to 'monoclinic'
according to /home/saulius/struct/CIF-dictionaries/cif_core.dic
dictionary named 'cif_core.dic' version 2.4.1 from 2010-06-29.

Automatic conversion script
Id: cif_fix_values 1715 2011-07-08 13:25:40Z adriana 
;
_cod_original_cell_volume 2643.3(14)
_cod_original_sg_symbol_H-M P2(1)/c
_cod_database_code 1507635

loop_
_symmetry_equiv_pos_as_xyz
'x, y, z'
'-x, y+1/2, -z+1/2'
'-x, -y, -z'
'x, -y-1/2, z-1/2'

loop_
_atom_site_label
_atom_site_type_symbol
_atom_site_fract_x
_atom_site_fract_y
_atom_site_fract_z
_atom_site_U_iso_or_equiv
_atom_site_adp_type
_atom_site_occupancy
_atom_site_symmetry_multiplicity
_atom_site_calc_flag
_atom_site_refinement_flags
Br1 Br 1.11238(4) 0.85534(3) 0.009985(16) 0.05215(13) Uani 1 1 d .
Br2 Br 0.58605(5) 0.08029(3) 0.146843(19) 0.06808(15) Uani 1 1 d .
C1 C 1.0080(3) 0.7720(2) 0.05977(12) 0.0353(6) Uani 1 1 d .
C2 C 1.0277(3) 0.6708(2) 0.06535(13) 0.0370(6) Uani 1 1 d .
C3 C 0.9243(3) 0.6262(2) 0.10714(12) 0.0377(6) Uani 1 1 d .
H3 H 0.9381 0.5508 0.1106 0.045 Uiso 1 1 calc R
C4 C 0.7553(3) 0.6528(2) 0.08700(13) 0.0404(7) Uani 1 1 d .
H4 H 0.6947 0.6335 0.1181 0.049 Uiso 1 1 calc R
C5 C 0.7415(3) 0.7731(2) 0.07911(12) 0.0357(6) Uani 1 1 d .
C6 C 0.8992(3) 0.8229(2) 0.09608(13) 0.0371(6) Uani 1 1 d .
H6 H 0.8958 0.8983 0.0899 0.045 Uiso 1 1 calc R
C7 C 0.9537(4) 0.7967(2) 0.15903(13) 0.0438(7) Uani 1 1 d .
H7A H 1.0549 0.8251 0.1692 0.053 Uiso 1 1 calc R
H7B H 0.8851 0.8272 0.1841 0.053 Uiso 1 1 calc R
C8 C 0.9571(3) 0.6790(3) 0.16625(13) 0.0429(7) Uani 1 1 d .
H8 H 0.8778 0.6586 0.1903 0.052 Uiso 1 1 calc R
C9 C 1.1359(4) 0.6039(3) 0.03685(16) 0.0533(8) Uani 1 1 d .
H9A H 1.1282 0.6200 -0.0033 0.080 Uiso 1 1 calc R
H9B H 1.1108 0.5320 0.0419 0.080 Uiso 1 1 calc R
H9C H 1.2381 0.6168 0.0537 0.080 Uiso 1 1 calc R
C10 C 0.6672(5) 0.8979(3) 0.00440(16) 0.0624(10) Uani 1 1 d .
C11 C 0.4855(4) 0.7829(4) 0.10556(18) 0.0719(12) Uani 1 1 d .
C12 C 0.4827(3) 0.2090(2) 0.15393(13) 0.0424(7) Uani 1 1 d .
C13 C 0.5053(3) 0.2932(2) 0.12409(13) 0.0396(6) Uani 1 1 d .
C14 C 0.4046(3) 0.3815(2) 0.14023(12) 0.0383(6) Uani 1 1 d .
H14 H 0.4227 0.4443 0.1182 0.046 Uiso 1 1 calc R
C15 C 0.4358(4) 0.4023(2) 0.20477(13) 0.0429(7) Uani 1 1 d .
H15 H 0.3612 0.4532 0.2156 0.052 Uiso 1 1 calc R
C16 C 0.4183(4) 0.3032(3) 0.23864(13) 0.0446(7) Uani 1 1 d .
H16A H 0.3432 0.3133 0.2655 0.053 Uiso 1 1 calc R
H16B H 0.5147 0.2851 0.2601 0.053 Uiso 1 1 calc R
C17 C 0.3669(3) 0.2156(2) 0.19640(12) 0.0395(6) Uani 1 1 d .
H17 H 0.3586 0.1493 0.2165 0.047 Uiso 1 1 calc R
C18 C 0.2134(3) 0.2458(2) 0.16264(12) 0.0369(6) Uani 1 1 d .
C19 C 0.2360(3) 0.3486(2) 0.13035(12) 0.0373(6) Uani 1 1 d .
H19 H 0.1749 0.4026 0.1466 0.045 Uiso 1 1 calc R
C20 C 0.6078(4) 0.3088(3) 0.07830(15) 0.0567(9) Uani 1 1 d .
H20A H 0.6598 0.2449 0.0719 0.085 Uiso 1 1 calc R
H20B H 0.6811 0.3619 0.0899 0.085 Uiso 1 1 calc R
H20C H 0.5485 0.3297 0.0435 0.085 Uiso 1 1 calc R
C21 C 0.1347(6) 0.0688(3) 0.1406(2) 0.0785(14) Uani 1 1 d .
H21A H 0.2290 0.0348 0.1536 0.118 Uiso 1 1 calc R
H21B H 0.0822 0.0295 0.1098 0.118 Uiso 1 1 calc R
H21C H 0.0723 0.0735 0.1716 0.118 Uiso 1 1 calc R
C22 C -0.0424(4) 0.2857(4) 0.1802(2) 0.0748(12) Uani 1 1 d .
H22A H -0.0357 0.3377 0.1512 0.112 Uiso 1 1 calc R
H22B H -0.0967 0.3134 0.2102 0.112 Uiso 1 1 calc R
H22C H -0.0956 0.2260 0.1637 0.112 Uiso 1 1 calc R
N1 N 1.1091(4) 0.6378(3) 0.19293(13) 0.0571(8) Uani 1 1 d .
N2 N 0.5952(4) 0.4487(3) 0.21748(15) 0.0609(8) Uani 1 1 d .
O1 O 1.1066(4) 0.5561(3) 0.21851(15) 0.0882(10) Uani 1 1 d .
O2 O 1.2248(3) 0.6848(3) 0.18733(18) 0.1033(12) Uani 1 1 d .
O3 O 0.6918(2) 0.79090(15) 0.02094(8) 0.0418(5) Uani 1 1 d .
O4 O 0.6417(2) 0.81858(19) 0.11514(9) 0.0476(5) Uani 1 1 d .
O5 O 0.7025(3) 0.59285(17) 0.03897(10) 0.0536(6) Uani 1 1 d .
H5 H 0.7261 0.6212 0.0098 0.080 Uiso 1 1 calc R
O6 O 0.6808(4) 0.4163(3) 0.2551(2) 0.1113(14) Uani 1 1 d .
O7 O 0.6200(6) 0.5261(4) 0.19266(17) 0.148(2) Uani 1 1 d .
O8 O 0.1659(3) 0.17167(17) 0.12069(9) 0.0497(6) Uani 1 1 d .
O9 O 0.1080(2) 0.2558(2) 0.20353(9) 0.0510(6) Uani 1 1 d .
O10 O 0.1901(3) 0.34286(16) 0.07093(9) 0.0488(5) Uani 1 1 d .
H10 H 0.1663 0.2828 0.0623 0.073 Uiso 1 1 calc R

loop_
_atom_site_aniso_label
_atom_site_aniso_U_11
_atom_site_aniso_U_22
_atom_site_aniso_U_33
_atom_site_aniso_U_23
_atom_site_aniso_U_13
_atom_site_aniso_U_12
Br1 0.0534(2) 0.04755(19) 0.0586(2) 0.00947(15) 0.02021(16) -0.00638(14)
Br2 0.0718(3) 0.0569(2) 0.0738(3) -0.00351(18) -0.0005(2) 0.02796(18)
C1 0.0376(14) 0.0351(13) 0.0344(15) -0.0003(11) 0.0088(11) -0.0057(11)
C2 0.0395(15) 0.0363(14) 0.0351(15) -0.0030(12) 0.0035(12) -0.0026(11)
C3 0.0450(16) 0.0324(13) 0.0350(15) 0.0021(11) 0.0014(12) -0.0044(11)
C4 0.0427(16) 0.0427(15) 0.0358(15) 0.0017(12) 0.0033(12) -0.0119(12)
C5 0.0367(14) 0.0426(14) 0.0278(13) -0.0026(12) 0.0044(11) 0.0001(11)
C6 0.0388(15) 0.0324(13) 0.0402(16) -0.0045(12) 0.0051(12) -0.0023(11)
C7 0.0415(16) 0.0516(17) 0.0374(16) -0.0127(14) 0.0004(12) -0.0041(13)
C8 0.0375(15) 0.0552(17) 0.0361(16) 0.0039(14) 0.0038(12) -0.0002(13)
C9 0.055(2) 0.0456(17) 0.061(2) -0.0077(16) 0.0143(17) 0.0077(15)
C10 0.088(3) 0.0447(18) 0.052(2) 0.0093(16) -0.0030(19) 0.0155(18)
C11 0.0329(18) 0.115(4) 0.069(3) -0.013(2) 0.0100(17) -0.0029(19)
C12 0.0425(16) 0.0411(15) 0.0425(17) -0.0017(13) -0.0002(13) 0.0089(12)
C13 0.0378(15) 0.0470(16) 0.0342(15) -0.0046(13) 0.0047(12) 0.0001(12)
C14 0.0450(16) 0.0358(14) 0.0345(15) 0.0020(11) 0.0065(12) -0.0037(12)
C15 0.0396(16) 0.0463(16) 0.0429(17) -0.0118(13) 0.0045(13) -0.0034(12)
C16 0.0429(17) 0.0599(19) 0.0305(15) -0.0005(14) 0.0023(12) -0.0055(14)
C17 0.0458(16) 0.0398(14) 0.0320(15) 0.0075(12) -0.0004(12) -0.0010(12)
C18 0.0401(15) 0.0400(14) 0.0298(14) 0.0022(11) 0.0002(12) -0.0045(11)
C19 0.0449(16) 0.0370(14) 0.0293(14) 0.0003(11) 0.0010(12) 0.0036(12)
C20 0.0469(19) 0.079(2) 0.0457(19) -0.0006(18) 0.0122(15) -0.0002(17)
C21 0.111(4) 0.047(2) 0.072(3) 0.0091(19) -0.011(3) -0.032(2)
C22 0.040(2) 0.112(4) 0.073(3) 0.012(2) 0.0064(18) 0.001(2)
N1 0.0539(18) 0.071(2) 0.0447(17) -0.0019(15) -0.0047(13) 0.0086(15)
N2 0.064(2) 0.0647(19) 0.0539(18) -0.0170(16) 0.0053(16) -0.0233(16)
O1 0.094(2) 0.0749(19) 0.091(2) 0.0183(18) -0.0163(18) 0.0210(17)
O2 0.0437(16) 0.140(3) 0.122(3) 0.037(3) -0.0073(17) -0.0050(19)
O3 0.0506(12) 0.0413(11) 0.0326(11) -0.0010(9) 0.0006(9) 0.0018(9)
O4 0.0363(11) 0.0671(14) 0.0401(12) -0.0113(10) 0.0077(9) 0.0022(10)
O5 0.0684(16) 0.0411(12) 0.0481(13) 0.0002(10) -0.0094(12) -0.0187(10)
O6 0.072(2) 0.113(3) 0.139(3) 0.006(3) -0.035(2) -0.030(2)
O7 0.167(4) 0.178(4) 0.091(3) 0.044(3) -0.027(3) -0.126(4)
O8 0.0667(15) 0.0412(11) 0.0389(12) -0.0008(9) -0.0048(10) -0.0133(10)
O9 0.0400(12) 0.0739(15) 0.0394(12) 0.0076(11) 0.0057(9) -0.0043(11)
O10 0.0692(15) 0.0428(11) 0.0315(11) 0.0052(9) -0.0084(10) -0.0005(11)

loop_
_atom_type_symbol
_atom_type_description
_atom_type_scat_dispersion_real
_atom_type_scat_dispersion_imag
_atom_type_scat_source
C C 0.0033 0.0016 'International Tables Vol C Tables 4.2.6.8 and 6.1.1.4'
H H 0.0000 0.0000 'International Tables Vol C Tables 4.2.6.8 and 6.1.1.4'
N N 0.0061 0.0033 'International Tables Vol C Tables 4.2.6.8 and 6.1.1.4'
O O 0.0106 0.0060 'International Tables Vol C Tables 4.2.6.8 and 6.1.1.4'
Br Br -0.2901 2.4595 'International Tables Vol C Tables 4.2.6.8 and 6.1.1.4'

loop_
_geom_angle_atom_site_label_1
_geom_angle_atom_site_label_2
_geom_angle_atom_site_label_3
_geom_angle
C2 C1 C6 117.4(3)
C2 C1 Br1 123.5(2)
C6 C1 Br1 119.06(19)
C1 C2 C9 127.5(3)
C1 C2 C3 110.8(3)
C9 C2 C3 121.8(3)
C2 C3 C8 110.2(2)
C2 C3 C4 110.0(2)
C8 C3 C4 105.1(2)
C2 C3 H3 110.5
C8 C3 H3 110.5
C4 C3 H3 110.5
O5 C4 C3 110.5(3)
O5 C4 C5 115.7(2)
C3 C4 C5 108.3(2)
O5 C4 H4 107.3
C3 C4 H4 107.3
C5 C4 H4 107.3
O3 C5 O4 111.3(2)
O3 C5 C6 111.3(2)
O4 C5 C6 106.0(2)
O3 C5 C4 106.8(2)
O4 C5 C4 112.7(2)
C6 C5 C4 108.9(2)
C1 C6 C7 107.2(2)
C1 C6 C5 106.6(2)
C7 C6 C5 109.8(2)
C1 C6 H6 111.0
C7 C6 H6 111.0
C5 C6 H6 111.0
C8 C7 C6 108.9(2)
C8 C7 H7A 109.9
C6 C7 H7A 109.9
C8 C7 H7B 109.9
C6 C7 H7B 109.9
H7A C7 H7B 108.3
N1 C8 C7 113.6(3)
N1 C8 C3 107.0(3)
C7 C8 C3 109.7(2)
N1 C8 H8 108.8
C7 C8 H8 108.8
C3 C8 H8 108.8
C2 C9 H9A 109.5
C2 C9 H9B 109.5
H9A C9 H9B 109.5
C2 C9 H9C 109.5
H9A C9 H9C 109.5
H9B C9 H9C 109.5
C13 C12 C17 117.2(3)
C13 C12 Br2 124.6(2)
C17 C12 Br2 118.2(2)
C12 C13 C20 129.2(3)
C12 C13 C14 111.0(3)
C20 C13 C14 119.8(3)
C13 C14 C15 109.2(2)
C13 C14 C19 109.9(2)
C15 C14 C19 105.5(2)
C13 C14 H14 110.7
C15 C14 H14 110.7
C19 C14 H14 110.7
C16 C15 N2 111.6(3)
C16 C15 C14 110.6(2)
N2 C15 C14 109.1(3)
C16 C15 H15 108.5
N2 C15 H15 108.5
C14 C15 H15 108.5
C15 C16 C17 108.5(2)
C15 C16 H16A 110.0
C17 C16 H16A 110.0
C15 C16 H16B 110.0
C17 C16 H16B 110.0
H16A C16 H16B 108.4
C12 C17 C16 107.1(2)
C12 C17 C18 107.1(2)
C16 C17 C18 109.3(2)
C12 C17 H17 111.1
C16 C17 H17 111.1
C18 C17 H17 111.1
O8 C18 O9 111.6(2)
O8 C18 C17 111.8(2)
O9 C18 C17 106.2(2)
O8 C18 C19 106.4(2)
O9 C18 C19 112.6(2)
C17 C18 C19 108.4(2)
O10 C19 C14 109.6(2)
O10 C19 C18 113.6(2)
C14 C19 C18 109.4(2)
O10 C19 H19 108.0
C14 C19 H19 108.0
C18 C19 H19 108.0
C13 C20 H20A 109.5
C13 C20 H20B 109.5
H20A C20 H20B 109.5
C13 C20 H20C 109.5
H20A C20 H20C 109.5
H20B C20 H20C 109.5
O8 C21 H21A 109.5
O8 C21 H21B 109.5
H21A C21 H21B 109.5
O8 C21 H21C 109.5
H21A C21 H21C 109.5
H21B C21 H21C 109.5
O9 C22 H22A 109.5
O9 C22 H22B 109.5
H22A C22 H22B 109.5
O9 C22 H22C 109.5
H22A C22 H22C 109.5
H22B C22 H22C 109.5
O2 N1 O1 123.3(4)
O2 N1 C8 120.2(3)
O1 N1 C8 116.6(3)
O6 N2 O7 121.9(4)
O6 N2 C15 120.9(3)
O7 N2 C15 116.5(4)
C5 O3 C10 116.1(2)
C5 O4 C11 114.8(3)
C4 O5 H5 109.5
C18 O8 C21 116.8(3)
C18 O9 C22 114.6(3)
C19 O10 H10 109.5

loop_
_geom_bond_atom_site_label_1
_geom_bond_atom_site_label_2
_geom_bond_distance
Br1 C1 1.893(3)
Br2 C12 1.904(3)
C1 C2 1.317(4)
C1 C6 1.498(4)
C2 C9 1.493(4)
C2 C3 1.519(4)
C3 C8 1.543(4)
C3 C4 1.554(4)
C3 H3 0.9800
C4 O5 1.403(4)
C4 C5 1.560(4)
C4 H4 0.9800
C5 O3 1.407(3)
C5 O4 1.409(3)
C5 C6 1.544(4)
C6 C7 1.541(4)
C6 H6 0.9800
C7 C8 1.522(5)
C7 H7A 0.9700
C7 H7B 0.9700
C8 N1 1.514(4)
C8 H8 0.9800
C9 H9A 0.9600
C9 H9B 0.9600
C9 H9C 0.9600
C10 O3 1.439(4)
C11 O4 1.446(4)
C12 C13 1.316(4)
C12 C17 1.502(4)
C13 C20 1.488(4)
C13 C14 1.512(4)
C14 C15 1.533(4)
C14 C19 1.540(4)
C14 H14 0.9800
C15 C16 1.517(5)
C15 N2 1.527(4)
C15 H15 0.9800
C16 C17 1.536(4)
C16 H16A 0.9700
C16 H16B 0.9700
C17 C18 1.544(4)
C17 H17 0.9800
C18 O8 1.402(4)
C18 O9 1.410(4)
C18 C19 1.546(4)
C19 O10 1.412(4)
C19 H19 0.9800
C20 H20A 0.9600
C20 H20B 0.9600
C20 H20C 0.9600
C21 O8 1.438(4)
C21 H21A 0.9600
C21 H21B 0.9600
C21 H21C 0.9600
C22 O9 1.433(4)
C22 H22A 0.9600
C22 H22B 0.9600
C22 H22C 0.9600
N1 O2 1.205(4)
N1 O1 1.211(4)
N2 O6 1.175(5)
N2 O7 1.185(5)
O5 H5 0.8200
O10 H10 0.8200

loop_
_geom_torsion_atom_site_label_1
_geom_torsion_atom_site_label_2
_geom_torsion_atom_site_label_3
_geom_torsion_atom_site_label_4
_geom_torsion
C6 C1 C2 C9 -176.0(3)
Br1 C1 C2 C9 2.6(5)
C6 C1 C2 C3 3.1(4)
Br1 C1 C2 C3 -178.33(19)
C1 C2 C3 C8 -58.7(3)
C9 C2 C3 C8 120.5(3)
C1 C2 C3 C4 56.8(3)
C9 C2 C3 C4 -124.1(3)
C2 C3 C4 O5 72.8(3)
C8 C3 C4 O5 -168.6(2)
C2 C3 C4 C5 -54.9(3)
C8 C3 C4 C5 63.7(3)
O5 C4 C5 O3 -6.3(4)
C3 C4 C5 O3 118.3(2)
O5 C4 C5 O4 116.2(3)
C3 C4 C5 O4 -119.2(3)
O5 C4 C5 C6 -126.6(3)
C3 C4 C5 C6 -1.9(3)
C2 C1 C6 C7 56.2(3)
Br1 C1 C6 C7 -122.4(2)
C2 C1 C6 C5 -61.3(3)
Br1 C1 C6 C5 120.1(2)
O3 C5 C6 C1 -61.2(3)
O4 C5 C6 C1 177.7(2)
C4 C5 C6 C1 56.3(3)
O3 C5 C6 C7 -176.9(2)
O4 C5 C6 C7 62.0(3)
C4 C5 C6 C7 -59.5(3)
C1 C6 C7 C8 -58.5(3)
C5 C6 C7 C8 56.9(3)
C6 C7 C8 N1 126.6(3)
C6 C7 C8 C3 6.9(3)
C2 C3 C8 N1 -72.7(3)
C4 C3 C8 N1 168.8(2)
C2 C3 C8 C7 50.9(3)
C4 C3 C8 C7 -67.6(3)
C17 C12 C13 C20 -177.9(3)
Br2 C12 C13 C20 2.0(5)
C17 C12 C13 C14 0.0(4)
Br2 C12 C13 C14 179.9(2)
C12 C13 C14 C15 57.2(3)
C20 C13 C14 C15 -124.7(3)
C12 C13 C14 C19 -58.0(3)
C20 C13 C14 C19 120.1(3)
C13 C14 C15 C16 -54.0(3)
C19 C14 C15 C16 64.0(3)
C13 C14 C15 N2 69.1(3)
C19 C14 C15 N2 -172.9(3)
N2 C15 C16 C17 -124.4(3)
C14 C15 C16 C17 -2.8(3)
C13 C12 C17 C16 -58.4(3)
Br2 C12 C17 C16 121.7(2)
C13 C12 C17 C18 58.8(3)
Br2 C12 C17 C18 -121.2(2)
C15 C16 C17 C12 56.1(3)
C15 C16 C17 C18 -59.7(3)
C12 C17 C18 O8 60.3(3)
C16 C17 C18 O8 176.1(2)
C12 C17 C18 O9 -177.7(2)
C16 C17 C18 O9 -62.0(3)
C12 C17 C18 C19 -56.5(3)
C16 C17 C18 C19 59.2(3)
C13 C14 C19 O10 -71.2(3)
C15 C14 C19 O10 171.2(2)
C13 C14 C19 C18 53.9(3)
C15 C14 C19 C18 -63.6(3)
O8 C18 C19 O10 5.8(3)
O9 C18 C19 O10 -116.8(3)
C17 C18 C19 O10 126.1(3)
O8 C18 C19 C14 -117.0(3)
O9 C18 C19 C14 120.4(3)
C17 C18 C19 C14 3.2(3)
C7 C8 N1 O2 -27.2(5)
C3 C8 N1 O2 94.0(4)
C7 C8 N1 O1 154.1(3)
C3 C8 N1 O1 -84.7(4)
C16 C15 N2 O6 -9.7(5)
C14 C15 N2 O6 -132.2(4)
C16 C15 N2 O7 179.5(4)
C14 C15 N2 O7 57.0(5)
O4 C5 O3 C10 54.9(3)
C6 C5 O3 C10 -63.0(3)
C4 C5 O3 C10 178.3(3)
O3 C5 O4 C11 58.2(4)
C6 C5 O4 C11 179.3(3)
C4 C5 O4 C11 -61.7(4)
O9 C18 O8 C21 -55.9(4)
C17 C18 O8 C21 62.9(4)
C19 C18 O8 C21 -179.0(3)
O8 C18 O9 C22 -59.0(4)
C17 C18 O9 C22 178.9(3)
C19 C18 O9 C22 60.5(4)
